data_2015709
loop_
_publ_author_name
'Fen Sun'
'Yan-Tuan Li'
'Zhi-Yong Wu'
'Yu-Lan Song'
'Man Jiang'

_publ_section_title
;{\m-<i>N</i>,<i>N</i>'-Bis[3-(dimethylamino)propyl]oxamidato(2--)-\k^6^<i>N</i>,<i>N</i>',<i>O</i>':<i>N</i>'',<i>N</i>''',<i>O</i>}bis[(1<i>H</i>-imidazole-\k<i>N</i>^3^)(methanol-\k<i>O</i>)copper(II)]
 bis(perchlorate)
;
_journal_coeditor_code SQ3043
_journal_issue 12
_journal_name_full 'Acta Crystallographica Section C'
_journal_page_first m584
_journal_page_last m586
_journal_paper_doi 10.1107/S0108270106042624
_journal_volume 62
_journal_year 2006
_chemical_formula_iupac '[Cu2 (C12 H24 N4 O2) (C3 H4 N2)2 (C H4 O)2] (Cl1 O4)2'
_chemical_formula_moiety 'C20 H40 Cu2 N8 O4 2+, 2Cl1 O4 -'
_chemical_formula_sum 'C20 H40 Cl2 Cu2 N8 O12'
_chemical_formula_weight 782.60
_chemical_name_systematic
;
{\m-N,N'-Bis[3-(dimethylamino)propyl]oxamidato(2-)-
\k^6^N,N',O':N'',N''',O}bis[(1H-imidazole-\kN^3^)(methanol-\kO)copper(II)]
bis(perchlorate)
;
_space_group_IT_number 14
_symmetry_cell_setting monoclinic
_symmetry_space_group_name_Hall '-P 2yn'
_symmetry_space_group_name_H-M 'P 1 21/n 1'
_atom_sites_solution_hydrogens geom
_atom_sites_solution_primary direct
_atom_sites_solution_secondary difmap
_cell_angle_alpha 90.00
_cell_angle_beta 102.328(4)
_cell_angle_gamma 90.00
_cell_formula_units_Z 2
_cell_length_a 10.023(3)
_cell_length_b 13.084(3)
_cell_length_c 12.317(3)
_cell_measurement_reflns_used 2584
_cell_measurement_temperature 298(2)
_cell_measurement_theta_max 27.8005
_cell_measurement_theta_min 2.598
_cell_volume 1578.0(7)
_computing_cell_refinement 'SAINT (Bruker, 2002)'
_computing_data_collection 'SMART (Bruker, 2002)'
_computing_data_reduction SAINT
_computing_molecular_graphics 'XP (Siemens, 1994)'
_computing_publication_material 'WINGX (Farrugia, 1999)'
_computing_structure_refinement 'SHELXL97 (Sheldrick, 1997)'
_computing_structure_solution 'SHELXS97 (Sheldrick, 1997)'
_diffrn_ambient_temperature 298(2)
_diffrn_measured_fraction_theta_full 0.990
_diffrn_measured_fraction_theta_max 0.990
_diffrn_measurement_device_type 'Bruker APEX area-detector'
_diffrn_measurement_method '\f and \w'
_diffrn_radiation_monochromator graphite
_diffrn_radiation_source 'fine-focus sealed tube'
_diffrn_radiation_type MoK\a
_diffrn_radiation_wavelength 0.71073
_diffrn_reflns_av_R_equivalents 0.0419
_diffrn_reflns_av_sigmaI/netI 0.0476
_diffrn_reflns_limit_h_max 12
_diffrn_reflns_limit_h_min -12
_diffrn_reflns_limit_k_max 16
_diffrn_reflns_limit_k_min -15
_diffrn_reflns_limit_l_max 15
_diffrn_reflns_limit_l_min -9
_diffrn_reflns_number 8761
_diffrn_reflns_theta_full 26.14
_diffrn_reflns_theta_max 26.14
_diffrn_reflns_theta_min 2.30
_exptl_absorpt_coefficient_mu 1.587
_exptl_absorpt_correction_T_max 0.870
_exptl_absorpt_correction_T_min 0.504
_exptl_absorpt_correction_type multi-scan
_exptl_absorpt_process_details '(SADABS; Sheldrick, 2003)'
_exptl_crystal_colour 'dark blue'
_exptl_crystal_density_diffrn 1.647
_exptl_crystal_density_method 'not measured'
_exptl_crystal_description block
_exptl_crystal_F_000 808
_exptl_crystal_size_max 0.50
_exptl_crystal_size_mid 0.14
_exptl_crystal_size_min 0.09
_refine_diff_density_max 0.542
_refine_diff_density_min -0.333
_refine_ls_extinction_method none
_refine_ls_goodness_of_fit_ref 1.035
_refine_ls_hydrogen_treatment constr
_refine_ls_matrix_type full
_refine_ls_number_parameters 203
_refine_ls_number_reflns 3121
_refine_ls_number_restraints 0
_refine_ls_restrained_S_all 1.035
_refine_ls_R_factor_all 0.0758
_refine_ls_R_factor_gt 0.0446
_refine_ls_shift/su_max 0.000
_refine_ls_shift/su_mean 0.000
_refine_ls_structure_factor_coef Fsqd
_refine_ls_weighting_details 'calc w=1/[\s^2^(Fo^2^)+(0.0512P)^2^+1.6075P] where P=(Fo^2^+2Fc^2^)/3'
_refine_ls_weighting_scheme calc
_refine_ls_wR_factor_gt 0.1017
_refine_ls_wR_factor_ref 0.1173
_reflns_number_gt 2201
_reflns_number_total 3121
_reflns_threshold_expression I>2\s(I)
_cod_data_source_file sq3043.cif
_cod_data_source_block I
_cod_original_sg_symbol_H-M 'P 21/n'
_cod_database_code 2015709
_cod_database_fobs_code 2015709

loop_
_symmetry_equiv_pos_as_xyz
'x, y, z'
'-x+1/2, y+1/2, -z+1/2'
'-x, -y, -z'
'x-1/2, -y-1/2, z-1/2'

loop_
_atom_site_type_symbol
_atom_site_label
_atom_site_fract_x
_atom_site_fract_y
_atom_site_fract_z
_atom_site_U_iso_or_equiv
_atom_site_adp_type
_atom_site_calc_flag
_atom_site_refinement_flags
_atom_site_occupancy
C C1 0.2616(6) 0.3469(4) -0.0329(5) 0.0623(14) Uani d . 1
H H1A 0.2697 0.4193 -0.0209 0.093 Uiso calc R 1
H H1B 0.2044 0.3336 -0.1045 0.093 Uiso calc R 1
H H1C 0.3504 0.3180 -0.0296 0.093 Uiso calc R 1
C C2 0.2874(5) 0.3248(4) 0.1634(4) 0.0590(13) Uani d . 1
H H2A 0.3799 0.3052 0.1643 0.089 Uiso calc R 1
H H2B 0.2552 0.2882 0.2204 0.089 Uiso calc R 1
H H2C 0.2836 0.3969 0.1767 0.089 Uiso calc R 1
C C3 0.0653(5) 0.3491(3) 0.0559(5) 0.0568(13) Uani d . 1
H H3A 0.0424 0.3341 0.1268 0.068 Uiso calc R 1
H H3B 0.0757 0.4227 0.0516 0.068 Uiso calc R 1
C C4 -0.0506(5) 0.3170(4) -0.0339(5) 0.0588(14) Uani d . 1
H H4A -0.0194 0.3140 -0.1032 0.071 Uiso calc R 1
H H4B -0.1214 0.3687 -0.0422 0.071 Uiso calc R 1
C C5 -0.1120(4) 0.2155(3) -0.0152(4) 0.0388(10) Uani d . 1
H H5A -0.1481 0.2187 0.0518 0.047 Uiso calc R 1
H H5B -0.1871 0.2006 -0.0771 0.047 Uiso calc R 1
C C6 -0.0540(3) 0.0401(3) -0.0059(3) 0.0279(8) Uani d . 1
C C7 0.1968(6) 0.1677(5) -0.2865(5) 0.0837(19) Uani d . 1
H H7A 0.1378 0.2249 -0.3102 0.126 Uiso calc R 1
H H7B 0.1777 0.1146 -0.3414 0.126 Uiso calc R 1
H H7C 0.2902 0.1888 -0.2775 0.126 Uiso calc R 1
C C8 0.4833(4) 0.1298(3) 0.0125(4) 0.0410(10) Uani d . 1
H H8 0.4697 0.1572 -0.0587 0.049 Uiso calc R 1
C C9 0.5817(4) 0.0574(4) 0.1675(4) 0.0498(12) Uani d . 1
H H9 0.6465 0.0264 0.2230 0.060 Uiso calc R 1
C C10 0.4510(4) 0.0777(3) 0.1705(4) 0.0438(10) Uani d . 1
H H10 0.4094 0.0628 0.2292 0.053 Uiso calc R 1
N N1 0.2003(3) 0.3002(3) 0.0540(3) 0.0408(9) Uani d . 1
N N2 -0.0104(3) 0.1337(2) -0.0044(3) 0.0301(7) Uani d . 1
N N3 0.3891(3) 0.1240(2) 0.0729(3) 0.0357(8) Uani d . 1
N N4 0.6003(3) 0.0906(3) 0.0685(3) 0.0486(10) Uani d . 1
H H4 0.6752 0.0872 0.0453 0.058 Uiso calc R 1
O O1 -0.1776(2) 0.00981(19) -0.0161(2) 0.0338(6) Uani d . 1
O O2 0.1744(4) 0.1308(3) -0.1849(3) 0.0718(11) Uani d . 1
H H2 0.1020 0.0814 -0.2122 0.09(2) Uiso d R 1
O O3 0.1643(4) 0.0997(3) 0.2507(3) 0.0724(11) Uani d . 1
O O4 0.0299(5) 0.2255(3) 0.3026(4) 0.0907(13) Uani d . 1
O O5 0.0946(5) 0.0904(4) 0.4181(3) 0.1060(16) Uani d . 1
O O6 -0.0636(4) 0.0703(4) 0.2521(4) 0.1058(16) Uani d . 1
Cl Cl1 0.05644(11) 0.12021(8) 0.30697(9) 0.0456(3) Uani d . 1
Cu Cu1 0.18881(4) 0.14413(3) 0.02921(4) 0.03355(17) Uani d . 1

loop_
_atom_site_aniso_label
_atom_site_aniso_U_11
_atom_site_aniso_U_22
_atom_site_aniso_U_33
_atom_site_aniso_U_12
_atom_site_aniso_U_13
_atom_site_aniso_U_23
C1 0.075(3) 0.044(3) 0.076(4) -0.006(2) 0.034(3) 0.009(3)
C2 0.058(3) 0.048(3) 0.070(4) -0.007(2) 0.012(3) -0.009(2)
C3 0.047(3) 0.034(2) 0.090(4) 0.004(2) 0.017(3) -0.003(2)
C4 0.043(3) 0.038(3) 0.093(4) 0.005(2) 0.009(3) 0.010(3)
C5 0.026(2) 0.038(2) 0.053(3) 0.0053(17) 0.0111(18) -0.0005(19)
C6 0.0199(17) 0.034(2) 0.032(2) -0.0003(15) 0.0100(15) -0.0002(16)
C7 0.074(4) 0.082(4) 0.100(5) 0.008(3) 0.032(3) 0.040(4)
C8 0.034(2) 0.040(2) 0.055(3) -0.0084(18) 0.0224(19) -0.006(2)
C9 0.035(2) 0.057(3) 0.055(3) 0.010(2) 0.002(2) -0.009(2)
C10 0.037(2) 0.053(3) 0.043(3) 0.004(2) 0.0119(19) -0.007(2)
N1 0.0342(18) 0.0344(19) 0.056(2) -0.0044(14) 0.0143(17) 0.0009(16)
N2 0.0202(14) 0.0300(17) 0.0423(19) 0.0032(12) 0.0113(13) 0.0014(14)
N3 0.0217(15) 0.0376(19) 0.050(2) -0.0028(13) 0.0112(14) -0.0080(16)
N4 0.0227(17) 0.048(2) 0.079(3) -0.0054(15) 0.0206(18) -0.020(2)
O1 0.0204(13) 0.0320(14) 0.0509(18) -0.0022(10) 0.0122(11) -0.0019(12)
O2 0.084(3) 0.074(3) 0.064(2) -0.020(2) 0.031(2) -0.0002(19)
O3 0.057(2) 0.099(3) 0.071(2) 0.020(2) 0.0356(18) -0.002(2)
O4 0.111(3) 0.060(2) 0.118(4) 0.017(2) 0.063(3) -0.001(2)
O5 0.104(3) 0.157(5) 0.064(3) 0.043(3) 0.032(2) 0.038(3)
O6 0.071(3) 0.128(4) 0.123(4) -0.044(3) 0.030(3) -0.039(3)
Cl1 0.0407(6) 0.0505(7) 0.0487(7) 0.0033(5) 0.0160(5) 0.0001(5)
Cu1 0.0206(2) 0.0305(3) 0.0514(3) -0.00154(19) 0.01192(19) -0.0026(2)

loop_
_atom_type_symbol
_atom_type_description
_atom_type_scat_dispersion_real
_atom_type_scat_dispersion_imag
_atom_type_scat_source
C C 0.0033 0.0016 'International Tables Vol C Tables 4.2.6.8 and 6.1.1.4'
H H 0.0000 0.0000 'International Tables Vol C Tables 4.2.6.8 and 6.1.1.4'
N N 0.0061 0.0033 'International Tables Vol C Tables 4.2.6.8 and 6.1.1.4'
O O 0.0106 0.0060 'International Tables Vol C Tables 4.2.6.8 and 6.1.1.4'
Cl Cl 0.1484 0.1585 'International Tables Vol C Tables 4.2.6.8 and 6.1.1.4'
Cu Cu 0.3201 1.2651 'International Tables Vol C Tables 4.2.6.8 and 6.1.1.4'

loop_
_geom_angle_atom_site_label_1
_geom_angle_atom_site_label_2
_geom_angle_atom_site_label_3
_geom_angle_site_symmetry_3
_geom_angle
_geom_angle_publ_flag
N1 Cu1 N2 . 97.01(12) y
N1 Cu1 N3 . 94.04(13) y
N1 Cu1 O1 3 176.09(13) y
N2 Cu1 N3 . 167.84(13) y
N2 Cu1 O1 3 82.95(11) y
N3 Cu1 O1 3 85.68(11) y
C1 N1 C2 . 108.4(4) ?
C1 N1 C3 . 110.5(4) ?
C1 N1 Cu1 . 108.7(3) ?
C2 N1 C3 . 104.5(4) ?
C2 N1 Cu1 . 110.7(3) ?
C3 N1 Cu1 . 113.8(2) ?
C5 N2 C6 . 117.6(3) y
C5 N2 Cu1 . 128.9(2) y
C6 N2 Cu1 . 113.2(2) y
C8 N3 C10 . 105.9(3) ?
C8 N3 Cu1 . 130.0(3) ?
C10 N3 Cu1 . 122.6(3) ?
C8 N4 C9 . 108.5(3) ?
C8 N4 H4 . 125.7 ?
C9 N4 H4 . 125.7 ?
N1 C1 H1A . 109.5 ?
N1 C1 H1B . 109.5 ?
N1 C1 H1C . 109.5 ?
H1A C1 H1B . 109.5 ?
H1A C1 H1C . 109.5 ?
H1B C1 H1C . 109.5 ?
N1 C2 H2A . 109.5 ?
N1 C2 H2B . 109.5 ?
N1 C2 H2C . 109.5 ?
H2A C2 H2B . 109.5 ?
H2A C2 H2C . 109.5 ?
H2B C2 H2C . 109.5 ?
N1 C3 H3A . 108.4 ?
N1 C3 H3B . 108.4 ?
N1 C3 C4 . 115.6(4) ?
C4 C3 H3A . 108.4 ?
C4 C3 H3B . 108.4 ?
H3A C3 H3B . 107.5 ?
C3 C4 C5 . 114.7(4) ?
C3 C4 H4A . 108.6 ?
C3 C4 H4B . 108.6 ?
C5 C4 H4A . 108.6 ?
C5 C4 H4B . 108.6 ?
H4A C4 H4B . 107.6 ?
N2 C5 C4 . 111.1(3) ?
N2 C5 H5A . 109.4 ?
N2 C5 H5B . 109.4 ?
C4 C5 H5A . 109.4 ?
C4 C5 H5B . 109.4 ?
H5A C5 H5B . 108.0 ?
N2 C6 C6 3 115.3(4) ?
N2 C6 O1 . 127.4(3) ?
O1 C6 C6 3 117.2(4) ?
O2 C7 H7A . 109.5 ?
O2 C7 H7B . 109.5 ?
O2 C7 H7C . 109.5 ?
H7A C7 H7B . 109.5 ?
H7A C7 H7C . 109.5 ?
H7B C7 H7C . 109.5 ?
N3 C8 N4 . 110.0(4) ?
N3 C8 H8 . 125.0 ?
N4 C8 H8 . 125.0 ?
N4 C9 C10 . 106.6(4) ?
N4 C9 H9 . 126.7 ?
C10 C9 H9 . 126.7 ?
N3 C10 C9 . 108.9(4) ?
N3 C10 H10 . 125.5 ?
C9 C10 H10 . 125.5 ?
C6 O1 Cu1 3 110.6(2) y
C7 O2 H2 . 99.8 ?
O3 Cl1 O4 . 108.9(2) ?
O3 Cl1 O5 . 110.2(2) ?
O3 Cl1 O6 . 109.7(3) ?
O4 Cl1 O5 . 108.8(3) ?
O4 Cl1 O6 . 107.5(3) ?
O5 Cl1 O6 . 111.6(3) ?

loop_
_geom_bond_atom_site_label_1
_geom_bond_atom_site_label_2
_geom_bond_site_symmetry_2
_geom_bond_distance
_geom_bond_publ_flag
Cu1 N1 . 2.064(3) y
Cu1 N2 . 1.955(3) y
Cu1 N3 . 1.982(3) y
Cu1 O1 3 2.022(3) y
C1 N1 . 1.475(6) ?
C1 H1A . 0.9600 ?
C1 H1B . 0.9600 ?
C1 H1C . 0.9600 ?
C2 N1 . 1.477(6) ?
C2 H2A . 0.9600 ?
C2 H2B . 0.9600 ?
C2 H2C . 0.9600 ?
C3 C4 . 1.484(7) ?
C3 N1 . 1.501(5) ?
C3 H3A . 0.9700 ?
C3 H3B . 0.9700 ?
C4 C5 . 1.502(6) ?
C4 H4A . 0.9700 ?
C4 H4B . 0.9700 ?
C5 N2 . 1.463(5) y
C5 H5A . 0.9700 ?
C5 H5B . 0.9700 ?
C6 N2 . 1.299(5) y
C6 O1 . 1.282(4) y
C6 C6 3 1.492(7) y
C7 O2 . 1.403(7) ?
C7 H7A . 0.9600 ?
C7 H7B . 0.9600 ?
C7 H7C . 0.9600 ?
C8 N3 . 1.323(5) ?
C8 N4 . 1.329(5) ?
C8 H8 . 0.9300 ?
C9 C10 . 1.344(6) ?
C9 N4 . 1.345(6) ?
C9 H9 . 0.9300 ?
C10 N3 . 1.371(5) ?
C10 H10 . 0.9300 ?
N4 H4 . 0.8600 ?
O2 H2 . 0.9767 ?
O3 Cl1 . 1.429(3) ?
O4 Cl1 . 1.402(4) ?
O5 Cl1 . 1.396(4) ?
O6 Cl1 . 1.408(4) ?

loop_
_geom_hbond_atom_site_label_D
_geom_hbond_atom_site_label_H
_geom_hbond_atom_site_label_A
_geom_hbond_site_symmetry_A
_geom_hbond_distance_DH
_geom_hbond_distance_HA
_geom_hbond_distance_DA
_geom_hbond_angle_DHA
O2 H2 O6 3 0.98 2.06 2.907(6) 143.8
N4 H4 O1 1_655 0.86 2.06 2.855(4) 153.1
C8 H8 O4 4_665 0.93 2.47 3.317(6) 152.3

loop_
_geom_torsion_atom_site_label_1
_geom_torsion_atom_site_label_2
_geom_torsion_atom_site_label_3
_geom_torsion_atom_site_label_4
_geom_torsion_site_symmetry_1
_geom_torsion_site_symmetry_4
_geom_torsion
N1 C3 C4 C5 . . 79.1(6)
C3 C4 C5 N2 . . -59.5(6)
N3 C8 N4 C9 . . 0.7(5)
C8 N4 C9 C10 . . -0.3(5)
N4 C9 C10 N3 . . -0.2(5)
C4 C3 N1 C1 . . 76.8(5)
C4 C3 N1 C2 . . -166.8(4)
C4 C3 N1 Cu1 . . -45.9(5)
O1 C6 N2 C5 . . 0.2(6)
C6 C6 N2 C5 3 . -179.8(4)
O1 C6 N2 Cu1 . . 173.7(3)
C6 C6 N2 Cu1 3 . -6.3(5)
C4 C5 N2 C6 . . -169.1(4)
C4 C5 N2 Cu1 . . 18.5(5)
N4 C8 N3 C10 . . -0.8(4)
N4 C8 N3 Cu1 . . -167.3(3)
C9 C10 N3 C8 . . 0.6(5)
C9 C10 N3 Cu1 . . 168.3(3)
N2 C6 O1 Cu1 . 3 174.0(3)
C6 C6 O1 Cu1 3 3 -6.0(5)
C6 N2 Cu1 N3 . . -13.5(8)
C5 N2 Cu1 N3 . . 159.2(6)
C6 N2 Cu1 O1 . 3 7.4(3)
C5 N2 Cu1 O1 . 3 -180.0(3)
C6 N2 Cu1 N1 . . -168.7(3)
C5 N2 Cu1 N1 . . 4.0(3)
C8 N3 Cu1 N2 . . 117.9(7)
C10 N3 Cu1 N2 . . -46.6(8)
C8 N3 Cu1 O1 . 3 97.1(3)
C10 N3 Cu1 O1 . 3 -67.4(3)
C8 N3 Cu1 N1 . . -86.8(3)
C10 N3 Cu1 N1 . . 108.7(3)
C1 N1 Cu1 N2 . . -115.2(3)
C2 N1 Cu1 N2 . . 125.8(3)
C3 N1 Cu1 N2 . . 8.4(3)
C1 N1 Cu1 N3 . . 69.8(3)
C2 N1 Cu1 N3 . . -49.1(3)
C3 N1 Cu1 N3 . . -166.5(3)
